data_7020746
loop_
_publ_author_name
'Ogawa, Hayato'
'Yamashita, Makoto'

_publ_section_title
;
 Platinum complexes bearing a boron-based PBP pincer ligand: synthesis,
 structure, and application as a catalyst for hydrosilylation of 1-decene.
;
_journal_issue 3
_journal_name_full 'Dalton transactions (Cambridge, England : 2003)'
_journal_page_first 625
_journal_page_last 629
_journal_paper_doi 10.1039/c2dt31892j
_journal_volume 42
_journal_year 2013
_chemical_formula_sum 'C32 H50 B F6 N3 O4 P2 Pt S2'
_chemical_formula_weight 986.71
_chemical_name_systematic
;
?
;
_space_group_IT_number 14
_symmetry_cell_setting monoclinic
_symmetry_space_group_name_Hall '-P 2ybc'
_symmetry_space_group_name_H-M 'P 1 21/c 1'
_atom_sites_solution_hydrogens geom
_atom_sites_solution_primary direct
_atom_sites_solution_secondary difmap
_audit_creation_method SHELXL-97
_cell_angle_alpha 90.00
_cell_angle_beta 99.678(2)
_cell_angle_gamma 90.00
_cell_formula_units_Z 4
_cell_length_a 12.497(2)
_cell_length_b 22.313(4)
_cell_length_c 14.664(2)
_cell_measurement_reflns_used 11248
_cell_measurement_temperature 113.1500
_cell_measurement_theta_max 27.4774
_cell_measurement_theta_min 1.6531
_cell_volume 4030.8(11)
_computing_cell_refinement 'RIGAKU CrystalClear'
_computing_data_collection 'RIGAKU CrystalClear'
_computing_data_reduction 'RIGAKU CrystalClear'
_computing_molecular_graphics ORTEP-III
_computing_structure_refinement 'SHELXL-97 (Sheldrick, 1997)'
_computing_structure_solution SIR-97
_diffrn_ambient_temperature 113(2)
_diffrn_detector_area_resol_mean 7.31
_diffrn_measured_fraction_theta_full 0.982
_diffrn_measured_fraction_theta_max 0.982
_diffrn_measurement_device_type 'RIGAKU/MSC Meacury CCD'
_diffrn_measurement_method 'phi scans'
_diffrn_radiation_monochromator graphite
_diffrn_radiation_source 'fine-focus sealed tube'
_diffrn_radiation_type MoK\a
_diffrn_radiation_wavelength 0.71075
_diffrn_reflns_av_R_equivalents 0.0466
_diffrn_reflns_av_sigmaI/netI 0.0494
_diffrn_reflns_limit_h_max 14
_diffrn_reflns_limit_h_min -14
_diffrn_reflns_limit_k_max 26
_diffrn_reflns_limit_k_min -24
_diffrn_reflns_limit_l_max 17
_diffrn_reflns_limit_l_min -12
_diffrn_reflns_number 25111
_diffrn_reflns_theta_full 25.00
_diffrn_reflns_theta_max 25.00
_diffrn_reflns_theta_min 1.65
_exptl_absorpt_coefficient_mu 3.730
_exptl_absorpt_correction_T_max 0.6046
_exptl_absorpt_correction_T_min 0.3169
_exptl_absorpt_correction_type numerical
_exptl_absorpt_process_details '(NUMABS; Rigaku, 2005)'
_exptl_crystal_colour Colorless
_exptl_crystal_density_diffrn 1.626
_exptl_crystal_density_method 'not measured'
_exptl_crystal_description Block
_exptl_crystal_F_000 1976
_exptl_crystal_size_max 0.40
_exptl_crystal_size_mid 0.20
_exptl_crystal_size_min 0.15
_refine_diff_density_max 1.780
_refine_diff_density_min -0.993
_refine_diff_density_rms 0.144
_refine_ls_extinction_method none
_refine_ls_goodness_of_fit_ref 1.155
_refine_ls_hydrogen_treatment constr
_refine_ls_matrix_type full
_refine_ls_number_parameters 522
_refine_ls_number_reflns 6974
_refine_ls_number_restraints 0
_refine_ls_restrained_S_all 1.155
_refine_ls_R_factor_all 0.0345
_refine_ls_R_factor_gt 0.0298
_refine_ls_shift/su_max 0.001
_refine_ls_shift/su_mean 0.000
_refine_ls_structure_factor_coef Fsqd
_refine_ls_weighting_details 'calc w=1/[\s^2^(Fo^2^)+(0.0385P)^2^+2.0078P] where P=(Fo^2^+2Fc^2^)/3'
_refine_ls_weighting_scheme calc
_refine_ls_wR_factor_gt 0.0848
_refine_ls_wR_factor_ref 0.0887
_reflns_number_gt 6248
_reflns_number_total 6974
_reflns_threshold_expression >2sigma(I)
_cod_data_source_file c2dt31892j.txt
_cod_data_source_block 4
_cod_depositor_comments
;
The following automatic conversions were performed:

'_symmetry_cell_setting' value 'Monoclinic' changed to 'monoclinic'
according to /home/saulius/struct/CIF-dictionaries/cif_core.dic
dictionary named 'cif_core.dic' version 2.4.2 from
2011-04-26.

'_exptl_absorpt_correction_type' value 'Numerical'
changed to 'numerical' according to
/home/saulius/struct/CIF-dictionaries/cif_core.dic dictionary named
'cif_core.dic' version 2.4.2 from 2011-04-26.

Automatic conversion script
Id: cif_fix_values 1891 2012-01-12 08:04:46Z andrius 
;
_cod_original_sg_symbol_H-M P21/c
_cod_database_code 7020746

loop_
_symmetry_equiv_pos_as_xyz
'x, y, z'
'-x, y+1/2, -z+1/2'
'-x, -y, -z'
'x, -y-1/2, z-1/2'

loop_
_atom_site_label
_atom_site_type_symbol
_atom_site_fract_x
_atom_site_fract_y
_atom_site_fract_z
_atom_site_U_iso_or_equiv
_atom_site_adp_type
_atom_site_occupancy
_atom_site_symmetry_multiplicity
_atom_site_calc_flag
_atom_site_refinement_flags
Pt1 Pt 0.823899(12) 0.124432(7) 0.806395(10) 0.01577(8) Uani 1 1 d .
B1 B 0.7810(4) 0.2082(2) 0.8189(3) 0.0207(11) Uani 1 1 d .
N1 N 0.8432(3) 0.25958(17) 0.8047(2) 0.0199(8) Uani 1 1 d .
C1 C 0.7856(3) 0.31098(19) 0.8238(3) 0.0182(9) Uani 1 1 d .
C2 C 0.8113(4) 0.3707(2) 0.8211(3) 0.0262(11) Uani 1 1 d .
H1 H 0.8780 0.3834 0.8046 0.047(17) Uiso 1 1 calc R
C3 C 0.7357(4) 0.4119(2) 0.8434(3) 0.0315(11) Uani 1 1 d .
H2 H 0.7510 0.4535 0.8414 0.036(14) Uiso 1 1 calc R
C4 C 0.6384(4) 0.3932(2) 0.8686(3) 0.0330(12) Uani 1 1 d .
H3 H 0.5889 0.4223 0.8840 0.026(12) Uiso 1 1 calc R
C5 C 0.6126(4) 0.3331(2) 0.8716(3) 0.0258(10) Uani 1 1 d .
H4 H 0.5459 0.3206 0.8885 0.037(14) Uiso 1 1 calc R
C6 C 0.6869(3) 0.2913(2) 0.8493(3) 0.0212(9) Uani 1 1 d .
N2 N 0.6841(3) 0.22906(16) 0.8470(2) 0.0212(8) Uani 1 1 d .
P1 P 0.96482(8) 0.17320(5) 0.75158(7) 0.0166(2) Uani 1 1 d .
P2 P 0.66086(9) 0.11132(5) 0.86023(8) 0.0208(3) Uani 1 1 d .
C7 C 0.9477(4) 0.2550(2) 0.7755(3) 0.0264(11) Uani 1 1 d .
H5 H 1.0062 0.2692 0.8249 0.049(16) Uiso 1 1 calc R
H6 H 0.9492 0.2792 0.7191 0.030(13) Uiso 1 1 calc R
C8 C 0.9454(4) 0.1674(2) 0.6222(3) 0.0229(10) Uani 1 1 d .
C9 C 0.8358(4) 0.1973(3) 0.5864(3) 0.0421(14) Uani 1 1 d .
H7 H 0.8180 0.1923 0.5192 0.067(19) Uiso 1 1 calc R
H8 H 0.8402 0.2401 0.6016 0.08(2) Uiso 1 1 calc R
H9 H 0.7792 0.1785 0.6156 0.08(2) Uiso 1 1 calc R
C10 C 0.9361(5) 0.1014(3) 0.5938(3) 0.0398(14) Uani 1 1 d .
H10 H 0.9163 0.0985 0.5264 0.051(16) Uiso 1 1 calc R
H11 H 0.8801 0.0820 0.6230 0.040(15) Uiso 1 1 calc R
H12 H 1.0059 0.0814 0.6139 0.035(14) Uiso 1 1 calc R
C11 C 1.0340(4) 0.1987(3) 0.5795(3) 0.0382(13) Uani 1 1 d .
H13 H 1.1040 0.1793 0.6013 0.045(16) Uiso 1 1 calc R
H14 H 1.0380 0.2409 0.5979 0.032(13) Uiso 1 1 calc R
H15 H 1.0167 0.1958 0.5120 0.055(17) Uiso 1 1 calc R
C12 C 1.1057(4) 0.1574(2) 0.8113(3) 0.0267(11) Uani 1 1 d .
C13 C 1.0989(5) 0.1576(4) 0.9147(4) 0.058(2) Uani 1 1 d .
H16 H 1.0433 0.1291 0.9267 0.11(3) Uiso 1 1 calc R
H17 H 1.0798 0.1979 0.9332 0.05(2) Uiso 1 1 calc R
H18 H 1.1693 0.1461 0.9504 0.067(19) Uiso 1 1 calc R
C14 C 1.1413(4) 0.0949(3) 0.7852(5) 0.0490(16) Uani 1 1 d .
H19 H 1.1540 0.0953 0.7210 0.13(3) Uiso 1 1 calc R
H20 H 1.0842 0.0658 0.7914 0.12(3) Uiso 1 1 calc R
H21 H 1.2084 0.0837 0.8264 0.065(19) Uiso 1 1 calc R
C15 C 1.1912(4) 0.2029(2) 0.7932(3) 0.0333(12) Uani 1 1 d .
H22 H 1.2582 0.1966 0.8374 0.041(15) Uiso 1 1 calc R
H23 H 1.1642 0.2436 0.8005 0.07(2) Uiso 1 1 calc R
H24 H 1.2059 0.1978 0.7301 0.035(13) Uiso 1 1 calc R
C16 C 0.5971(4) 0.1881(2) 0.8567(3) 0.0279(11) Uani 1 1 d .
H25 H 0.5371 0.1917 0.8035 0.050(17) Uiso 1 1 calc R
H26 H 0.5684 0.1963 0.9144 0.032(13) Uiso 1 1 calc R
C17 C 0.6833(4) 0.0905(2) 0.9864(3) 0.0292(11) Uani 1 1 d .
C18 C 0.5775(4) 0.0834(3) 1.0251(4) 0.0418(14) Uani 1 1 d .
H27 H 0.5376 0.0485 0.9966 0.051(16) Uiso 1 1 calc R
H28 H 0.5330 0.1194 1.0113 0.036(16) Uiso 1 1 calc R
H29 H 0.5943 0.0776 1.0923 0.044(15) Uiso 1 1 calc R
C19 C 0.7508(4) 0.0335(2) 1.0024(3) 0.0367(13) Uani 1 1 d .
H30 H 0.8157 0.0376 0.9736 0.045(15) Uiso 1 1 calc R
H31 H 0.7076 -0.0006 0.9750 0.034(14) Uiso 1 1 calc R
H32 H 0.7725 0.0269 1.0690 0.048(15) Uiso 1 1 calc R
C20 C 0.7491(4) 0.1425(2) 1.0379(3) 0.0299(11) Uani 1 1 d .
H33 H 0.7647 0.1335 1.1042 0.029(13) Uiso 1 1 calc R
H34 H 0.7070 0.1796 1.0278 0.033(14) Uiso 1 1 calc R
H35 H 0.8175 0.1472 1.0143 0.046(15) Uiso 1 1 calc R
C21 C 0.5555(3) 0.0636(2) 0.7870(3) 0.0279(11) Uani 1 1 d .
C22 C 0.4389(4) 0.0783(3) 0.7999(4) 0.0451(15) Uani 1 1 d .
H36 H 0.3879 0.0530 0.7588 0.044(15) Uiso 1 1 calc R
H37 H 0.4235 0.1206 0.7848 0.039(17) Uiso 1 1 calc R
H38 H 0.4310 0.0709 0.8643 0.033(14) Uiso 1 1 calc R
C23 C 0.5781(4) -0.0024(2) 0.8058(3) 0.0327(12) Uani 1 1 d .
H39 H 0.5298 -0.0264 0.7604 0.054(17) Uiso 1 1 calc R
H40 H 0.5655 -0.0122 0.8682 0.054(17) Uiso 1 1 calc R
H41 H 0.6538 -0.0111 0.8008 0.043(15) Uiso 1 1 calc R
C24 C 0.5671(4) 0.0776(3) 0.6862(3) 0.0363(12) Uani 1 1 d .
H42 H 0.6408 0.0677 0.6767 0.055(17) Uiso 1 1 calc R
H43 H 0.5532 0.1203 0.6738 0.10(3) Uiso 1 1 calc R
H44 H 0.5146 0.0537 0.6441 0.055(17) Uiso 1 1 calc R
O1 O 0.8865(3) 0.02732(14) 0.8061(2) 0.0293(7) Uani 1 1 d .
S1 S 0.90037(9) -0.02875(5) 0.76029(8) 0.0261(3) Uani 1 1 d .
O2 O 0.9962(3) -0.03621(16) 0.7212(3) 0.0421(9) Uani 1 1 d .
N3 N 0.7892(3) -0.04490(18) 0.6998(3) 0.0302(9) Uani 1 1 d .
S2 S 0.76960(11) -0.09705(6) 0.62522(8) 0.0349(3) Uani 1 1 d .
O3 O 0.6626(4) -0.11936(19) 0.6232(3) 0.0600(13) Uani 1 1 d .
O4 O 0.8570(4) -0.13748(17) 0.6241(3) 0.0523(11) Uani 1 1 d .
C25 C 0.9145(4) -0.0810(2) 0.8570(3) 0.0358(12) Uani 1 1 d .
F1 F 0.8245(2) -0.08255(13) 0.89456(18) 0.0415(7) Uani 1 1 d .
F2 F 0.9340(3) -0.13623(14) 0.8317(2) 0.0544(9) Uani 1 1 d .
F3 F 0.9962(3) -0.06394(17) 0.9224(2) 0.0680(10) Uani 1 1 d .
C26 C 0.7602(5) -0.0539(3) 0.5182(3) 0.0405(13) Uani 1 1 d .
F4 F 0.6847(3) -0.01300(17) 0.5116(2) 0.0668(11) Uani 1 1 d .
F5 F 0.7363(3) -0.09125(16) 0.44603(19) 0.0552(9) Uani 1 1 d .
F6 F 0.8536(3) -0.02798(15) 0.5123(2) 0.0577(10) Uani 1 1 d .
C27 C 0.5174(4) 0.2423(3) 0.5841(4) 0.0393(13) Uani 1 1 d .
H45 H 0.5845 0.2270 0.5720 0.034(13) Uiso 1 1 calc R
C28 C 0.5165(5) 0.2877(3) 0.6461(3) 0.0458(15) Uani 1 1 d .
H46 H 0.5831 0.3041 0.6767 0.066(19) Uiso 1 1 calc R
C29 C 0.4201(5) 0.3100(3) 0.6644(4) 0.0491(16) Uani 1 1 d .
H47 H 0.4196 0.3413 0.7083 0.08(2) Uiso 1 1 calc R
C30 C 0.3240(5) 0.2865(3) 0.6185(4) 0.0434(14) Uani 1 1 d .
H48 H 0.2567 0.3018 0.6301 0.065(19) Uiso 1 1 calc R
C31 C 0.3258(4) 0.2409(3) 0.5560(4) 0.0455(15) Uani 1 1 d .
H49 H 0.2597 0.2246 0.5242 0.049(17) Uiso 1 1 calc R
C32 C 0.4225(4) 0.2190(3) 0.5397(4) 0.0444(14) Uani 1 1 d .
H50 H 0.4236 0.1871 0.4969 0.10(3) Uiso 1 1 calc R

loop_
_atom_site_aniso_label
_atom_site_aniso_U_11
_atom_site_aniso_U_22
_atom_site_aniso_U_33
_atom_site_aniso_U_23
_atom_site_aniso_U_13
_atom_site_aniso_U_12
Pt1 0.01366(12) 0.01320(12) 0.02162(11) 0.00127(6) 0.00636(8) -0.00018(6)
B1 0.022(3) 0.014(3) 0.026(2) 0.001(2) 0.005(2) 0.004(2)
N1 0.0212(19) 0.013(2) 0.0276(19) 0.0010(14) 0.0092(16) -0.0006(15)
C1 0.023(2) 0.017(2) 0.0146(19) -0.0005(16) 0.0037(17) 0.0009(18)
C2 0.036(3) 0.019(3) 0.024(2) -0.0012(17) 0.007(2) -0.004(2)
C3 0.045(3) 0.016(3) 0.033(2) -0.001(2) 0.004(2) 0.003(2)
C4 0.040(3) 0.022(3) 0.034(3) -0.001(2) 0.001(2) 0.010(2)
C5 0.028(3) 0.021(3) 0.029(2) -0.0012(19) 0.005(2) 0.005(2)
C6 0.021(2) 0.022(3) 0.019(2) -0.0028(17) 0.0008(18) 0.0045(19)
N2 0.0184(19) 0.014(2) 0.0325(19) 0.0008(15) 0.0078(16) 0.0022(15)
P1 0.0141(5) 0.0167(6) 0.0203(5) 0.0013(4) 0.0065(4) -0.0007(4)
P2 0.0160(6) 0.0181(6) 0.0305(6) -0.0014(5) 0.0108(5) -0.0034(5)
C7 0.028(3) 0.023(3) 0.031(2) -0.004(2) 0.015(2) -0.009(2)
C8 0.023(2) 0.025(3) 0.021(2) 0.0029(18) 0.0032(18) 0.000(2)
C9 0.038(3) 0.056(4) 0.029(3) 0.009(2) -0.002(2) 0.010(3)
C10 0.063(4) 0.031(3) 0.027(3) -0.006(2) 0.012(3) -0.002(3)
C11 0.048(4) 0.039(4) 0.031(3) 0.001(2) 0.018(2) -0.012(3)
C12 0.019(2) 0.030(3) 0.031(2) 0.006(2) 0.0034(19) -0.004(2)
C13 0.032(3) 0.110(7) 0.028(3) 0.017(3) -0.005(2) -0.011(4)
C14 0.019(3) 0.035(4) 0.090(5) 0.015(3) -0.002(3) 0.010(3)
C15 0.016(2) 0.039(3) 0.044(3) 0.005(2) 0.004(2) -0.005(2)
C16 0.022(2) 0.023(3) 0.042(3) -0.004(2) 0.014(2) 0.000(2)
C17 0.040(3) 0.021(3) 0.031(2) -0.002(2) 0.018(2) -0.008(2)
C18 0.052(4) 0.034(3) 0.047(3) -0.005(3) 0.030(3) -0.017(3)
C19 0.058(4) 0.019(3) 0.035(3) 0.005(2) 0.014(3) -0.004(2)
C20 0.038(3) 0.024(3) 0.028(2) -0.004(2) 0.007(2) -0.003(2)
C21 0.016(2) 0.026(3) 0.043(3) -0.006(2) 0.008(2) -0.0037(19)
C22 0.020(3) 0.042(4) 0.076(4) -0.024(3) 0.014(3) -0.006(2)
C23 0.027(3) 0.031(3) 0.043(3) -0.009(2) 0.015(2) -0.008(2)
C24 0.029(3) 0.046(4) 0.032(3) -0.004(2) -0.001(2) -0.001(2)
O1 0.0330(19) 0.0122(18) 0.0437(18) 0.0010(14) 0.0096(15) 0.0028(14)
S1 0.0256(6) 0.0158(6) 0.0382(6) 0.0008(5) 0.0092(5) 0.0053(5)
O2 0.033(2) 0.028(2) 0.071(3) -0.0021(18) 0.0261(19) 0.0051(16)
N3 0.031(2) 0.029(3) 0.032(2) -0.0014(17) 0.0068(18) 0.0047(18)
S2 0.0487(8) 0.0249(7) 0.0325(6) -0.0016(5) 0.0109(6) -0.0054(6)
O3 0.067(3) 0.069(3) 0.048(2) -0.0097(19) 0.018(2) -0.039(2)
O4 0.081(3) 0.024(2) 0.051(2) -0.0044(17) 0.007(2) 0.019(2)
C25 0.034(3) 0.025(3) 0.044(3) 0.004(2) -0.006(2) 0.007(2)
F1 0.056(2) 0.0303(18) 0.0393(16) 0.0121(13) 0.0120(15) 0.0064(15)
F2 0.078(3) 0.0213(18) 0.066(2) 0.0111(15) 0.019(2) 0.0219(17)
F3 0.064(2) 0.055(3) 0.070(2) 0.0161(18) -0.0314(19) -0.0024(19)
C26 0.052(4) 0.038(3) 0.033(3) -0.004(2) 0.012(3) 0.002(3)
F4 0.090(3) 0.060(3) 0.0487(19) 0.0047(17) 0.0057(19) 0.036(2)
F5 0.083(3) 0.050(2) 0.0325(16) -0.0089(15) 0.0074(16) -0.0079(19)
F6 0.081(3) 0.050(2) 0.0479(18) -0.0011(15) 0.0273(18) -0.0207(19)
C27 0.031(3) 0.042(4) 0.048(3) 0.015(3) 0.014(3) 0.004(3)
C28 0.039(3) 0.067(5) 0.028(3) 0.006(3) -0.002(2) -0.024(3)
C29 0.081(5) 0.031(3) 0.040(3) -0.009(2) 0.023(3) -0.016(3)
C30 0.042(3) 0.034(3) 0.058(3) 0.008(3) 0.022(3) 0.006(3)
C31 0.031(3) 0.054(4) 0.052(3) 0.000(3) 0.011(3) -0.010(3)
C32 0.043(3) 0.037(4) 0.058(3) -0.012(3) 0.022(3) -0.012(3)

loop_
_atom_type_symbol
_atom_type_description
_atom_type_scat_dispersion_real
_atom_type_scat_dispersion_imag
_atom_type_scat_source
C C 0.0033 0.0016 'International Tables Vol C Tables 4.2.6.8 and 6.1.1.4'
H H 0.0000 0.0000 'International Tables Vol C Tables 4.2.6.8 and 6.1.1.4'
B B 0.0013 0.0007 'International Tables Vol C Tables 4.2.6.8 and 6.1.1.4'
N N 0.0061 0.0033 'International Tables Vol C Tables 4.2.6.8 and 6.1.1.4'
O O 0.0106 0.0060 'International Tables Vol C Tables 4.2.6.8 and 6.1.1.4'
F F 0.0171 0.0103 'International Tables Vol C Tables 4.2.6.8 and 6.1.1.4'
P P 0.1023 0.0942 'International Tables Vol C Tables 4.2.6.8 and 6.1.1.4'
Pt Pt -1.7033 8.3905 'International Tables Vol C Tables 4.2.6.8 and 6.1.1.4'
S S 0.1246 0.1234 'International Tables Vol C Tables 4.2.6.8 and 6.1.1.4'

loop_
_geom_angle_atom_site_label_1
_geom_angle_atom_site_label_2
_geom_angle_atom_site_label_3
_geom_angle
B1 Pt1 O1 174.02(17)
B1 Pt1 P2 79.57(14)
O1 Pt1 P2 101.52(8)
B1 Pt1 P1 79.71(14)
O1 Pt1 P1 99.34(8)
P2 Pt1 P1 159.14(4)
N1 B1 N2 107.0(4)
N1 B1 Pt1 126.2(3)
N2 B1 Pt1 126.8(3)
C1 N1 B1 108.5(3)
C1 N1 C7 129.4(4)
B1 N1 C7 122.1(4)
C2 C1 N1 130.9(4)
C2 C1 C6 121.8(4)
N1 C1 C6 107.2(4)
C1 C2 C3 117.5(5)
C4 C3 C2 121.3(5)
C5 C4 C3 121.3(5)
C4 C5 C6 118.3(5)
N2 C6 C5 131.3(4)
N2 C6 C1 108.9(3)
C5 C6 C1 119.8(4)
C6 N2 B1 108.3(3)
C6 N2 C16 130.2(3)
B1 N2 C16 120.9(4)
C12 P1 C8 114.43(19)
C12 P1 C7 102.9(2)
C8 P1 C7 104.9(2)
C12 P1 Pt1 117.36(14)
C8 P1 Pt1 109.91(14)
C7 P1 Pt1 105.89(13)
C17 P2 C21 113.3(2)
C17 P2 C16 104.1(2)
C21 P2 C16 104.3(2)
C17 P2 Pt1 111.77(16)
C21 P2 Pt1 116.52(14)
C16 P2 Pt1 105.45(13)
N1 C7 P1 105.1(3)
C11 C8 C10 110.8(4)
C11 C8 C9 109.1(4)
C10 C8 C9 107.6(4)
C11 C8 P1 113.8(3)
C10 C8 P1 109.4(3)
C9 C8 P1 105.8(3)
C15 C12 C14 108.7(4)
C15 C12 C13 109.0(4)
C14 C12 C13 108.5(5)
C15 C12 P1 115.2(3)
C14 C12 P1 110.2(3)
C13 C12 P1 105.0(3)
N2 C16 P2 104.8(3)
C19 C17 C18 110.2(4)
C19 C17 C20 108.4(4)
C18 C17 C20 108.6(4)
C19 C17 P2 110.2(3)
C18 C17 P2 113.3(4)
C20 C17 P2 105.9(3)
C23 C21 C22 109.8(4)
C23 C21 C24 109.0(4)
C22 C21 C24 108.6(4)
C23 C21 P2 110.8(3)
C22 C21 P2 113.3(3)
C24 C21 P2 105.2(3)
S1 O1 Pt1 152.0(2)
O2 S1 O1 117.6(2)
O2 S1 N3 118.3(2)
O1 S1 N3 107.4(2)
O2 S1 C25 105.1(2)
O1 S1 C25 101.3(2)
N3 S1 C25 104.8(2)
S1 N3 S2 125.5(3)
O4 S2 O3 120.0(3)
O4 S2 N3 116.3(2)
O3 S2 N3 107.8(2)
O4 S2 C26 105.3(2)
O3 S2 C26 104.0(3)
N3 S2 C26 100.7(2)
F2 C25 F1 107.5(4)
F2 C25 F3 108.3(4)
F1 C25 F3 107.9(4)
F2 C25 S1 112.1(4)
F1 C25 S1 111.1(3)
F3 C25 S1 109.9(4)
F4 C26 F6 109.0(5)
F4 C26 F5 108.3(5)
F6 C26 F5 107.6(4)
F4 C26 S2 111.9(3)
F6 C26 S2 111.0(4)
F5 C26 S2 108.9(4)
C32 C27 C28 120.1(5)
C27 C28 C29 120.4(5)
C28 C29 C30 119.2(5)
C31 C30 C29 119.9(5)
C32 C31 C30 119.9(6)
C27 C32 C31 120.5(5)

loop_
_geom_bond_atom_site_label_1
_geom_bond_atom_site_label_2
_geom_bond_distance
Pt1 B1 1.961(5)
Pt1 O1 2.304(3)
Pt1 P2 2.3240(11)
Pt1 P1 2.3254(10)
B1 N1 1.420(6)
B1 N2 1.422(6)
N1 C1 1.407(5)
N1 C7 1.445(5)
C1 C2 1.372(6)
C1 C6 1.417(6)
C2 C3 1.397(7)
C3 C4 1.393(7)
C4 C5 1.381(7)
C5 C6 1.395(6)
C6 N2 1.388(6)
N2 C16 1.445(5)
P1 C12 1.863(5)
P1 C8 1.876(4)
P1 C7 1.878(5)
P2 C17 1.882(5)
P2 C21 1.883(5)
P2 C16 1.887(5)
C8 C11 1.529(6)
C8 C10 1.529(7)
C8 C9 1.535(7)
C12 C15 1.529(6)
C12 C14 1.531(7)
C12 C13 1.533(6)
C17 C19 1.523(7)
C17 C18 1.532(6)
C17 C20 1.543(7)
C21 C23 1.515(7)
C21 C22 1.535(6)
C21 C24 1.542(6)
O1 S1 1.444(3)
S1 O2 1.422(3)
S1 N3 1.559(4)
S1 C25 1.821(5)
N3 S2 1.588(4)
S2 O4 1.419(4)
S2 O3 1.423(4)
S2 C26 1.828(5)
C25 F2 1.322(6)
C25 F1 1.333(6)
C25 F3 1.334(6)
C26 F4 1.305(6)
C26 F6 1.319(6)
C26 F5 1.341(6)
C27 C32 1.357(8)
C27 C28 1.362(8)
C28 C29 1.371(8)
C29 C30 1.378(8)
C30 C31 1.373(7)
C31 C32 1.361(7)

loop_
_geom_torsion_atom_site_label_1
_geom_torsion_atom_site_label_2
_geom_torsion_atom_site_label_3
_geom_torsion_atom_site_label_4
_geom_torsion
P2 Pt1 B1 N1 175.4(4)
P1 Pt1 B1 N1 -7.0(4)
P2 Pt1 B1 N2 -2.1(4)
P1 Pt1 B1 N2 175.5(4)
N2 B1 N1 C1 0.1(5)
Pt1 B1 N1 C1 -177.8(3)
N2 B1 N1 C7 179.9(4)
Pt1 B1 N1 C7 2.0(6)
B1 N1 C1 C2 179.4(5)
C7 N1 C1 C2 -0.3(7)
B1 N1 C1 C6 -0.5(5)
C7 N1 C1 C6 179.7(4)
N1 C1 C2 C3 179.4(4)
C6 C1 C2 C3 -0.7(7)
C1 C2 C3 C4 0.7(7)
C2 C3 C4 C5 -0.6(7)
C3 C4 C5 C6 0.4(7)
C4 C5 C6 N2 179.3(4)
C4 C5 C6 C1 -0.3(6)
C2 C1 C6 N2 -179.2(4)
N1 C1 C6 N2 0.8(5)
C2 C1 C6 C5 0.5(6)
N1 C1 C6 C5 -179.5(4)
C5 C6 N2 B1 179.6(5)
C1 C6 N2 B1 -0.7(5)
C5 C6 N2 C16 8.3(8)
C1 C6 N2 C16 -172.0(4)
N1 B1 N2 C6 0.4(5)
Pt1 B1 N2 C6 178.3(3)
N1 B1 N2 C16 172.7(4)
Pt1 B1 N2 C16 -9.4(6)
B1 Pt1 P1 C12 122.5(2)
O1 Pt1 P1 C12 -51.48(19)
P2 Pt1 P1 C12 129.2(2)
B1 Pt1 P1 C8 -104.4(2)
O1 Pt1 P1 C8 81.57(18)
P2 Pt1 P1 C8 -97.71(19)
B1 Pt1 P1 C7 8.4(2)
O1 Pt1 P1 C7 -165.65(18)
P2 Pt1 P1 C7 15.1(2)
B1 Pt1 P2 C17 -103.2(2)
O1 Pt1 P2 C17 70.85(19)
P1 Pt1 P2 C17 -109.88(19)
B1 Pt1 P2 C21 124.4(2)
O1 Pt1 P2 C21 -61.6(2)
P1 Pt1 P2 C21 117.7(2)
B1 Pt1 P2 C16 9.3(2)
O1 Pt1 P2 C16 -176.68(18)
P1 Pt1 P2 C16 2.6(2)
C1 N1 C7 P1 -174.2(3)
B1 N1 C7 P1 6.0(5)
C12 P1 C7 N1 -133.3(3)
C8 P1 C7 N1 106.6(3)
Pt1 P1 C7 N1 -9.6(3)
C12 P1 C8 C11 -45.9(4)
C7 P1 C8 C11 66.1(4)
Pt1 P1 C8 C11 179.6(3)
C12 P1 C8 C10 78.6(4)
C7 P1 C8 C10 -169.3(3)
Pt1 P1 C8 C10 -55.9(3)
C12 P1 C8 C9 -165.7(3)
C7 P1 C8 C9 -53.7(4)
Pt1 P1 C8 C9 59.8(4)
C8 P1 C12 C15 66.4(4)
C7 P1 C12 C15 -46.8(4)
Pt1 P1 C12 C15 -162.6(3)
C8 P1 C12 C14 -57.0(4)
C7 P1 C12 C14 -170.2(3)
Pt1 P1 C12 C14 74.0(4)
C8 P1 C12 C13 -173.7(4)
C7 P1 C12 C13 73.1(4)
Pt1 P1 C12 C13 -42.7(4)
C6 N2 C16 P2 -173.4(4)
B1 N2 C16 P2 16.2(5)
C17 P2 C16 N2 102.3(3)
C21 P2 C16 N2 -138.7(3)
Pt1 P2 C16 N2 -15.5(3)
C21 P2 C17 C19 76.3(4)
C16 P2 C17 C19 -171.1(3)
Pt1 P2 C17 C19 -57.8(4)
C21 P2 C17 C18 -47.7(4)
C16 P2 C17 C18 64.9(4)
Pt1 P2 C17 C18 178.2(3)
C21 P2 C17 C20 -166.7(3)
C16 P2 C17 C20 -54.0(4)
Pt1 P2 C17 C20 59.3(3)
C17 P2 C21 C23 -50.1(4)
C16 P2 C21 C23 -162.7(3)
Pt1 P2 C21 C23 81.6(3)
C17 P2 C21 C22 73.7(4)
C16 P2 C21 C22 -38.8(4)
Pt1 P2 C21 C22 -154.5(3)
C17 P2 C21 C24 -167.8(3)
C16 P2 C21 C24 79.6(3)
Pt1 P2 C21 C24 -36.1(4)
P2 Pt1 O1 S1 96.6(4)
P1 Pt1 O1 S1 -83.1(4)
Pt1 O1 S1 O2 91.4(5)
Pt1 O1 S1 N3 -45.0(5)
Pt1 O1 S1 C25 -154.7(4)
O2 S1 N3 S2 33.8(4)
O1 S1 N3 S2 169.9(3)
C25 S1 N3 S2 -82.9(3)
S1 N3 S2 O4 10.1(4)
S1 N3 S2 O3 148.3(3)
S1 N3 S2 C26 -103.1(3)
O2 S1 C25 F2 -53.8(4)
O1 S1 C25 F2 -176.7(4)
N3 S1 C25 F2 71.6(4)
O2 S1 C25 F1 -174.1(3)
O1 S1 C25 F1 63.0(4)
N3 S1 C25 F1 -48.7(4)
O2 S1 C25 F3 66.6(4)
O1 S1 C25 F3 -56.3(4)
N3 S1 C25 F3 -168.0(3)
O4 S2 C26 F4 -177.7(4)
O3 S2 C26 F4 55.2(5)
N3 S2 C26 F4 -56.4(5)
O4 S2 C26 F6 -55.6(4)
O3 S2 C26 F6 177.3(4)
N3 S2 C26 F6 65.7(4)
O4 S2 C26 F5 62.6(4)
O3 S2 C26 F5 -64.4(4)
N3 S2 C26 F5 -176.0(4)
C32 C27 C28 C29 0.4(8)
C27 C28 C29 C30 -0.9(8)
C28 C29 C30 C31 0.7(8)
C29 C30 C31 C32 0.1(9)
C28 C27 C32 C31 0.4(8)
C30 C31 C32 C27 -0.6(9)
